data_2203742
loop_
_publ_author_name
'Yi-Hong Shen'
'Jia-Geng Liu'
'Duan-Jun Xu'

_publ_section_title
;Aqua(2,2'-diamino-4,4'-bi-1,3-thiazole-\k^2^<i>N</i>,<i>N</i>')(oxydiacetato-\k^3^<i>O</i>,<i>O</i>',<i>O</i>'')cobalt(II)
 dihydrate
;
_journal_issue 6
_journal_name_full 'Acta Crystallographica Section E'
_journal_page_first m842
_journal_page_last m844
_journal_paper_doi 10.1107/S1600536804011924
_journal_volume 60
_journal_year 2004
_chemical_formula_iupac '[Co (C4 H4 O5) (C6 H6 N4 S2) (H2 O)], 2H2 O'
_chemical_formula_moiety 'C10 H12 Co N4 O6 S2, 2(H2 O)'
_chemical_formula_sum 'C10 H16 Co N4 O8 S2'
_chemical_formula_weight 443.32
_chemical_name_systematic ?
_space_group_IT_number 14
_symmetry_cell_setting monoclinic
_symmetry_space_group_name_Hall '-P 2yn'
_symmetry_space_group_name_H-M 'P 1 21/n 1'
_atom_sites_solution_hydrogens geom
_atom_sites_solution_primary direct
_atom_sites_solution_secondary difmap
_audit_creation_method SHELXL-97
_cell_angle_alpha 90.00
_cell_angle_beta 109.247(10)
_cell_angle_gamma 90.00
_cell_formula_units_Z 4
_cell_length_a 16.6389(11)
_cell_length_b 10.1097(8)
_cell_length_c 11.205(3)
_cell_measurement_reflns_used 13082
_cell_measurement_temperature 295(2)
_cell_measurement_theta_max 26.0
_cell_measurement_theta_min 2.5
_cell_volume 1779.5(5)
_computing_cell_refinement PROCESS-AUTO
_computing_data_collection 'PROCESS-AUTO (Rigaku Corporation, 1998)'
_computing_data_reduction 'CrystalStructure (Rigaku/MSC and Rigaku Corporation, 2002)'
_computing_molecular_graphics 'Ortep-3 for Windows (Farrugia, 1997)'
_computing_publication_material 'WinGX (Farrugia, 1999)'
_computing_structure_refinement 'SHELXL97 (Sheldrick, 1997)'
_computing_structure_solution 'SIR92 (Altomare et al., 1993)'
_diffrn_ambient_temperature 295(2)
_diffrn_detector_area_resol_mean 10.00
_diffrn_measured_fraction_theta_full 1.00
_diffrn_measured_fraction_theta_max 1.00
_diffrn_measurement_device_type 'Rigaku R-AXIS RAPID'
_diffrn_measurement_method \w
_diffrn_radiation_monochromator graphite
_diffrn_radiation_source 'fine-focus sealed tube'
_diffrn_radiation_type MoK\a
_diffrn_radiation_wavelength 0.71073
_diffrn_reflns_av_R_equivalents 0.0388
_diffrn_reflns_av_sigmaI/netI 0.0252
_diffrn_reflns_limit_h_max 21
_diffrn_reflns_limit_h_min -19
_diffrn_reflns_limit_k_max 13
_diffrn_reflns_limit_k_min -13
_diffrn_reflns_limit_l_max 14
_diffrn_reflns_limit_l_min -14
_diffrn_reflns_number 15733
_diffrn_reflns_theta_full 27.4
_diffrn_reflns_theta_max 27.4
_diffrn_reflns_theta_min 1.9
_diffrn_standards_decay_% 0
_diffrn_standards_interval_count 0
_diffrn_standards_interval_time 0
_diffrn_standards_number 0
_exptl_absorpt_coefficient_mu 1.245
_exptl_absorpt_correction_T_max 0.69
_exptl_absorpt_correction_T_min 0.59
_exptl_absorpt_correction_type multi-scan
_exptl_absorpt_process_details '(ABSCOR; Higashi, 1995)'
_exptl_crystal_colour pink
_exptl_crystal_density_diffrn 1.655
_exptl_crystal_density_meas 1.65
_exptl_crystal_density_method 'float by CCl~4~ and C~2~H~4~Br~2~'
_exptl_crystal_description prism
_exptl_crystal_F_000 908
_exptl_crystal_size_max 0.42
_exptl_crystal_size_mid 0.32
_exptl_crystal_size_min 0.30
_refine_diff_density_max 0.91
_refine_diff_density_min -0.77
_refine_ls_extinction_method none
_refine_ls_goodness_of_fit_ref 1.032
_refine_ls_hydrogen_treatment constr
_refine_ls_matrix_type full
_refine_ls_number_parameters 244
_refine_ls_number_reflns 4045
_refine_ls_number_restraints 0
_refine_ls_restrained_S_all 1.032
_refine_ls_R_factor_all 0.067
_refine_ls_R_factor_gt 0.050
_refine_ls_shift/su_max 0.000
_refine_ls_shift/su_mean 0.000
_refine_ls_structure_factor_coef Fsqd
_refine_ls_weighting_details 'calc w=1/[\s^2^(Fo^2^)+(0.0467P)^2^+2.3289P] where P=(Fo^2^+2Fc^2^)/3'
_refine_ls_weighting_scheme calc
_refine_ls_wR_factor_gt 0.115
_refine_ls_wR_factor_ref 0.123
_reflns_number_gt 3200
_reflns_number_total 4045
_reflns_threshold_expression I>2\s(I)
_cod_data_source_file cv6314.cif
_cod_data_source_block I
_cod_depositor_comments
;
The following automatic conversions were performed:
'_symmetry_cell_setting' value 'Monoclinic' changed to 'monoclinic'
according to '/home/saulius/struct/CIF-dictionaries/cif_core.dic'
dictionary named 'cif_core.dic' version 2.4.1 from 2010-06-29.

Automatic conversion script
Id: cif_fix_enum 1527 2010-12-29 10:47:43Z saulius 

The following automatic conversions were performed:

'_symmetry_cell_setting' value 'Monoclinic' changed to 'monoclinic'
according to /home/saulius/struct/CIF-dictionaries/cif_core.dic
dictionary named 'cif_core.dic' version 2.4.1 from 2010-06-29.

Automatic conversion script
Id: cif_fix_values 1715 2011-07-08 13:25:40Z adriana 
;
_cod_original_sg_symbol_H-M 'P 21/n'
_cod_database_code 2203742
_cod_database_fobs_code 2203742

loop_
_symmetry_equiv_pos_as_xyz
'x, y, z'
'-x+1/2, y+1/2, -z+1/2'
'-x, -y, -z'
'x-1/2, -y-1/2, z-1/2'

loop_
_atom_site_label
_atom_site_fract_x
_atom_site_fract_y
_atom_site_fract_z
_atom_site_U_iso_or_equiv
_atom_site_adp_type
_atom_site_calc_flag
_atom_site_refinement_flags
_atom_site_occupancy
_atom_site_type_symbol
Co 0.16876(3) 0.47745(4) 0.38724(4) 0.04336(14) Uani d . 1 Co
S1 -0.08549(7) 0.24899(13) 0.23464(14) 0.0880(4) Uani d . 1 S
S1' 0.15274(11) 0.40471(13) 0.79181(12) 0.0934(4) Uani d . 1 S
O1 0.15356(15) 0.6787(2) 0.3931(2) 0.0538(6) Uani d . 1 O
O2 0.20832(17) 0.8751(2) 0.3724(2) 0.0583(6) Uani d . 1 O
O3 0.29793(14) 0.5581(2) 0.4541(2) 0.0467(5) Uani d . 1 O
O4 0.24669(14) 0.3155(2) 0.3977(2) 0.0490(5) Uani d . 1 O
O5 0.37548(15) 0.2419(2) 0.4129(2) 0.0623(7) Uani d . 1 O
O6 0.16993(14) 0.5045(2) 0.1936(2) 0.0480(5) Uani d . 1 O
O7 0.1744(3) 0.0876(3) 0.5087(3) 0.1074(13) Uani d . 1 O
O8A 0.5138(12) 0.3613(19) 0.3350(15) 0.086(5) Uani d P 0.25 O
O8B 0.0118(8) 0.9259(15) 0.2410(16) 0.178(7) Uani d P 0.50 O
O8C -0.0065(16) -0.0324(17) 0.408(2) 0.163(9) Uani d P 0.25 O
N2 0.0101(2) 0.3660(4) 0.1133(3) 0.0844(12) Uani d . 1 N
N2' 0.2729(3) 0.5298(4) 0.7203(3) 0.0856(11) Uani d . 1 N
N3 0.05382(18) 0.3777(3) 0.3336(3) 0.0548(7) Uani d . 1 N
N3' 0.1553(2) 0.4389(3) 0.5662(3) 0.0570(7) Uani d . 1 N
C2 0.0008(2) 0.3389(4) 0.2230(4) 0.0642(10) Uani d . 1 C
C2' 0.1994(3) 0.4644(4) 0.6841(4) 0.0664(10) Uani d . 1 C
C4 0.0260(3) 0.3352(4) 0.4324(4) 0.0633(10) Uani d . 1 C
C4' 0.0805(3) 0.3695(4) 0.5580(4) 0.0642(10) Uani d . 1 C
C5 -0.0478(3) 0.2663(5) 0.3939(5) 0.0877(15) Uani d . 1 C
H5 -0.0746 0.2325 0.4482 0.105 Uiso calc R 1 H
C5' 0.0692(4) 0.3433(5) 0.6691(4) 0.0846(14) Uani d . 1 C
H5' 0.0228 0.2984 0.6781 0.102 Uiso calc R 1 H
C11 0.2135(2) 0.7533(3) 0.3917(3) 0.0471(7) Uani d . 1 C
C12 0.3001(2) 0.6909(3) 0.4118(3) 0.0490(7) Uani d . 1 C
H12A 0.3128 0.6915 0.3333 0.059 Uiso calc R 1 H
H12B 0.3440 0.7407 0.4744 0.059 Uiso calc R 1 H
C13 0.3606(2) 0.4700(3) 0.4359(4) 0.0567(9) Uani d . 1 C
H13A 0.4115 0.4717 0.5097 0.068 Uiso calc R 1 H
H13B 0.3758 0.4980 0.3634 0.068 Uiso calc R 1 H
C14 0.3247(2) 0.3320(3) 0.4149(3) 0.0481(7) Uani d . 1 C
H2A 0.0584 0.4062 0.1195 0.080 Uiso d . 1 H
H2B -0.0231 0.3406 0.0321 0.080 Uiso d . 1 H
H2C 0.3016 0.5559 0.8001 0.080 Uiso d . 1 H
H2D 0.2956 0.5587 0.6681 0.080 Uiso d . 1 H
H6A 0.1605 0.5912 0.1665 0.080 Uiso d . 1 H
H6B 0.2109 0.4652 0.1698 0.080 Uiso d . 1 H
H7A 0.1958 0.1665 0.4916 0.080 Uiso d . 1 H
H7B 0.1821 0.0176 0.4634 0.080 Uiso d . 1 H

loop_
_atom_site_aniso_label
_atom_site_aniso_U_11
_atom_site_aniso_U_22
_atom_site_aniso_U_33
_atom_site_aniso_U_12
_atom_site_aniso_U_13
_atom_site_aniso_U_23
Co 0.0454(2) 0.0369(2) 0.0496(3) -0.00081(18) 0.01804(18) 0.00262(18)
S1 0.0556(6) 0.0851(8) 0.1246(11) -0.0234(6) 0.0314(6) -0.0006(7)
S1' 0.1541(13) 0.0750(8) 0.0715(7) -0.0015(8) 0.0649(8) 0.0110(6)
O1 0.0565(14) 0.0423(12) 0.0696(16) 0.0025(10) 0.0301(12) 0.0030(11)
O2 0.0760(16) 0.0359(12) 0.0706(16) 0.0019(11) 0.0343(13) -0.0020(11)
O3 0.0504(12) 0.0355(11) 0.0533(13) 0.0006(9) 0.0160(10) -0.0022(9)
O4 0.0502(13) 0.0376(11) 0.0562(13) -0.0002(9) 0.0133(10) -0.0007(10)
O5 0.0533(14) 0.0468(13) 0.0746(17) 0.0113(11) 0.0044(12) -0.0119(12)
O6 0.0508(12) 0.0417(12) 0.0516(13) 0.0002(9) 0.0171(10) 0.0046(10)
O7 0.185(4) 0.063(2) 0.095(2) 0.031(2) 0.075(3) 0.0047(18)
O8A 0.078(9) 0.099(12) 0.080(10) 0.004(8) 0.024(8) -0.039(8)
O8B 0.123(11) 0.184(14) 0.257(18) 0.055(9) 0.103(12) 0.111(12)
O8C 0.22(2) 0.070(10) 0.166(19) 0.014(12) 0.011(18) 0.023(11)
N2 0.059(2) 0.118(3) 0.067(2) -0.034(2) 0.0070(17) -0.003(2)
N2' 0.110(3) 0.096(3) 0.0507(19) -0.014(2) 0.0263(19) -0.0051(19)
N3 0.0502(16) 0.0498(16) 0.071(2) -0.0027(13) 0.0295(15) 0.0027(14)
N3' 0.078(2) 0.0463(16) 0.0557(18) 0.0029(14) 0.0343(16) 0.0031(13)
C2 0.0434(19) 0.064(2) 0.084(3) -0.0081(17) 0.0186(18) -0.001(2)
C2' 0.100(3) 0.049(2) 0.061(2) 0.003(2) 0.040(2) 0.0018(18)
C4 0.069(2) 0.051(2) 0.083(3) 0.0016(18) 0.043(2) 0.0036(19)
C4' 0.082(3) 0.0434(19) 0.086(3) 0.0054(18) 0.052(2) 0.0082(18)
C5 0.077(3) 0.066(3) 0.146(5) -0.012(2) 0.071(3) 0.005(3)
C5' 0.123(4) 0.066(3) 0.087(3) -0.014(3) 0.065(3) 0.001(2)
C11 0.063(2) 0.0379(17) 0.0450(17) 0.0006(14) 0.0243(15) -0.0044(13)
C12 0.0557(19) 0.0363(16) 0.0562(19) -0.0068(14) 0.0200(15) -0.0055(14)
C13 0.0440(18) 0.0465(18) 0.075(2) 0.0039(15) 0.0130(16) -0.0090(17)
C14 0.0490(18) 0.0439(17) 0.0436(17) 0.0059(14) 0.0049(13) -0.0035(14)

loop_
_atom_type_symbol
_atom_type_description
_atom_type_scat_dispersion_real
_atom_type_scat_dispersion_imag
_atom_type_scat_source
C C 0.0033 0.0016 'International Tables Vol C Tables 4.2.6.8 and 6.1.1.4'
H H 0.0000 0.0000 'International Tables Vol C Tables 4.2.6.8 and 6.1.1.4'
N N 0.0061 0.0033 'International Tables Vol C Tables 4.2.6.8 and 6.1.1.4'
O O 0.0106 0.0060 'International Tables Vol C Tables 4.2.6.8 and 6.1.1.4'
S S 0.1246 0.1234 'International Tables Vol C Tables 4.2.6.8 and 6.1.1.4'
Co Co 0.3494 0.9721 'International Tables Vol C Tables 4.2.6.8 and 6.1.1.4'

loop_
_geom_angle_atom_site_label_1
_geom_angle_atom_site_label_2
_geom_angle_atom_site_label_3
_geom_angle
O1 Co O4 149.77(9)
O1 Co N3 112.35(11)
O4 Co N3 97.65(10)
O1 Co N3' 95.68(10)
O4 Co N3' 93.46(10)
N3 Co N3' 79.07(12)
O1 Co O3 74.78(9)
O4 Co O3 75.43(8)
N3 Co O3 172.47(10)
N3' Co O3 98.19(11)
O1 Co O6 87.09(9)
O4 Co O6 86.85(9)
N3 Co O6 94.71(10)
N3' Co O6 173.76(11)
O3 Co O6 87.93(8)
C5 S1 C2 89.8(2)
C5' S1' C2' 89.9(2)
C11 O1 Co 119.2(2)
C12 O3 C13 116.0(3)
C12 O3 Co 111.46(19)
C13 O3 Co 113.44(18)
C14 O4 Co 120.0(2)
Co O6 H6A 112.83
Co O6 H6B 119.45
H6A O6 H6B 112.6
H7A O7 H7B 115.2
C2 N2 H2A 114.0
C2 N2 H2B 129.7
H2A N2 H2B 115.8
C2' N2' H2C 125.5
C2' N2' H2D 122.4
H2C N2' H2D 111.8
C2 N3 C4 110.9(3)
C2 N3 Co 133.3(3)
C4 N3 Co 115.8(3)
C2' N3' C4' 110.8(3)
C2' N3' Co 135.9(3)
C4' N3' Co 113.3(3)
N2 C2 N3 124.4(3)
N2 C2 S1 122.2(3)
N3 C2 S1 113.4(3)
N3' C2' N2' 124.0(4)
N3' C2' S1' 113.7(3)
N2' C2' S1' 122.3(3)
C5 C4 N3 114.0(4)
C5 C4 C4' 130.3(4)
N3 C4 C4' 115.6(3)
C5' C4' N3' 115.4(4)
C5' C4' C4 128.4(4)
N3' C4' C4 116.2(3)
C4 C5 S1 111.8(3)
C4 C5 H5 124.1
S1 C5 H5 124.1
C4' C5' S1' 110.3(4)
C4' C5' H5' 124.8
S1' C5' H5' 124.8
O2 C11 O1 125.9(3)
O2 C11 C12 116.3(3)
O1 C11 C12 117.9(3)
O3 C12 C11 108.2(3)
O3 C12 H12A 110.0
C11 C12 H12A 110.0
O3 C12 H12B 110.0
C11 C12 H12B 110.0
H12A C12 H12B 108.4
O3 C13 C14 109.2(3)
O3 C13 H13A 109.8
C14 C13 H13A 109.8
O3 C13 H13B 109.8
C14 C13 H13B 109.8
H13A C13 H13B 108.3
O5 C14 O4 124.8(3)
O5 C14 C13 116.4(3)
O4 C14 C13 118.8(3)

loop_
_geom_bond_atom_site_label_1
_geom_bond_atom_site_label_2
_geom_bond_distance
Co O1 2.053(2)
Co O4 2.068(2)
Co N3 2.068(3)
Co N3' 2.126(3)
Co O3 2.187(2)
Co O6 2.193(2)
S1 C5 1.694(6)
S1 C2 1.739(4)
S1' C5' 1.717(6)
S1' C2' 1.744(4)
O1 C11 1.254(4)
O2 C11 1.249(4)
O3 C12 1.429(4)
O3 C13 1.435(4)
O4 C14 1.259(4)
O5 C14 1.248(4)
O6 H6A 0.924
O6 H6B 0.902
O7 H7A 0.919
O7 H7B 0.904
N2 C2 1.318(5)
N2 H2A 0.883
N2 H2B 0.931
N2' C2' 1.330(6)
N2' H2C 0.903
N2' H2D 0.846
N3 C2 1.322(5)
N3 C4 1.401(5)
N3' C2' 1.307(5)
N3' C4' 1.406(5)
C4 C5 1.353(6)
C4 C4' 1.443(6)
C4' C5' 1.345(6)
C5 H5 0.9300
C5' H5' 0.9300
C11 C12 1.520(5)
C12 H12A 0.9700
C12 H12B 0.9700
C13 C14 1.505(5)
C13 H13A 0.9700
C13 H13B 0.9700

loop_
_geom_hbond_atom_site_label_D
_geom_hbond_atom_site_label_H
_geom_hbond_atom_site_label_A
_geom_hbond_site_symmetry_A
_geom_hbond_distance_DH
_geom_hbond_distance_HA
_geom_hbond_distance_DA
_geom_hbond_angle_DHA
_geom_hbond_publ_flag
N2 H2A O6 . 0.88 2.03 2.875(4) 161 y
N2 H2B O5 4_565 0.93 1.96 2.817(4) 152 y
N2' H2C O7 2_556 0.90 2.07 2.928(5) 158 y
N2' H2D O3 . 0.85 2.41 3.158(4) 148 y
O6 H6A O5 2_555 0.92 1.77 2.676(3) 168 y
O6 H6B O2 2_545 0.90 1.81 2.711(4) 176 y
O7 H7A O4 . 0.92 2.16 3.048(4) 161 y
O7 H7B O2 1_545 0.90 1.90 2.799(4) 175 y
